data_4317613
loop_
_publ_author_name
'Robert D. Pike'
'Brian D. Borne'
'Jonathan T. Maeyer'
'Arnold L. Rheingold'

_publ_section_title
;
 1,3,5-Triazine Templated Self-Assembly of a Hexameric Copper(I) Chloride
 Triphenyl Phosphite Core
;
_journal_name_full 'Inorganic Chemistry'
_journal_page_first 631
_journal_page_last 633
_journal_paper_doi 10.1021/ic015605q
_journal_volume 41
_journal_year 2002
_chemical_formula_moiety 'C116 H98 Cl12 Cu12 N6 O18 P6'
_chemical_formula_sum 'C116 H98 Cl12 Cu6 N6 O18 P6'
_chemical_formula_weight 2856.64
_chemical_name_common '[(CuCl)6(P(OPh)3)6(Trz)2].2CHCl3'
_chemical_name_systematic
;
cyclo-hexa-\m~2~-chloro-bis(\m~3~1,3,5-triazine-\k^3^N,N',N")-
hexakis(triphenyl phosphite)-hexacopper(I)
;
_space_group_IT_number 2
_symmetry_cell_setting triclinic
_symmetry_space_group_name_Hall '-P 1'
_symmetry_space_group_name_H-M 'P -1'
_atom_sites_solution_hydrogens geom
_atom_sites_solution_primary direct
_atom_sites_solution_secondary difmap
_audit_creation_method SHELXL-97
_cell_angle_alpha 76.4330(10)
_cell_angle_beta 79.5120(10)
_cell_angle_gamma 72.2260(10)
_cell_formula_units_Z 2
_cell_length_a 14.1849(7)
_cell_length_b 15.7470(8)
_cell_length_c 29.6572(14)
_cell_measurement_temperature 173(2)
_cell_volume 6088.5(5)
_computing_cell_refinement 'Bruker SMART'
_computing_data_collection 'Bruker SMART'
_computing_data_reduction 'Bruker SHELXTL'
_computing_molecular_graphics 'Bruker SHELXTL'
_computing_publication_material 'Bruker SHELXTL'
_computing_structure_refinement 'SHELXL-97 (Sheldrick, 1997)'
_computing_structure_solution 'SHELXS-97 (Sheldrick, 1990)'
_diffrn_ambient_temperature 173(2)
_diffrn_measured_fraction_theta_full 0.910
_diffrn_measured_fraction_theta_max 0.910
_diffrn_measurement_device_type 'CCD area detector'
_diffrn_measurement_method 'phi and omega scans'
_diffrn_radiation_monochromator graphite
_diffrn_radiation_source 'fine-focus sealed tube'
_diffrn_radiation_type MoK\a
_diffrn_radiation_wavelength 0.71073
_diffrn_reflns_av_R_equivalents 0.0194
_diffrn_reflns_av_sigmaI/netI 0.0471
_diffrn_reflns_limit_h_max 18
_diffrn_reflns_limit_h_min -16
_diffrn_reflns_limit_k_max 15
_diffrn_reflns_limit_k_min -20
_diffrn_reflns_limit_l_max 31
_diffrn_reflns_limit_l_min -39
_diffrn_reflns_number 39577
_diffrn_reflns_theta_full 28.28
_diffrn_reflns_theta_max 28.28
_diffrn_reflns_theta_min 1.96
_exptl_absorpt_coefficient_mu 1.438
_exptl_absorpt_correction_T_max 0.8696
_exptl_absorpt_correction_T_min 0.5970
_exptl_absorpt_correction_type SADABS
_exptl_crystal_colour orange
_exptl_crystal_density_diffrn 1.558
_exptl_crystal_density_method 'not measured'
_exptl_crystal_description block
_exptl_crystal_F_000 2896
_exptl_crystal_size_max 0.40
_exptl_crystal_size_mid 0.30
_exptl_crystal_size_min 0.10
_refine_diff_density_max 0.672
_refine_diff_density_min -0.609
_refine_diff_density_rms 0.070
_refine_ls_extinction_method none
_refine_ls_goodness_of_fit_ref 1.054
_refine_ls_hydrogen_treatment mixed
_refine_ls_matrix_type full
_refine_ls_number_parameters 1497
_refine_ls_number_reflns 27470
_refine_ls_number_restraints 0
_refine_ls_restrained_S_all 1.054
_refine_ls_R_factor_all 0.0503
_refine_ls_R_factor_gt 0.0359
_refine_ls_shift/su_max 1.110
_refine_ls_shift/su_mean 0.093
_refine_ls_structure_factor_coef Fsqd
_refine_ls_weighting_details 'calc w=1/[\s^2^(Fo^2^)+(0.0400P)^2^+0.0000P] where P=(Fo^2^+2Fc^2^)/3'
_refine_ls_weighting_scheme calc
_refine_ls_wR_factor_gt 0.0832
_refine_ls_wR_factor_ref 0.0877
_reflns_number_gt 21414
_reflns_number_total 27470
_reflns_threshold_expression >2sigma(I)
_cod_data_source_file ic015605q_s2.cif
_cod_data_source_block pike02
_cod_depositor_comments
;
 Replacing the "\K" substring with the "\k" substring in the
 values of the _chemical_name_common and _chemical_name_systematic
 data items.

 Antanas Vaitkus,
 2017-03-29

The following automatic conversions were performed:

'_symmetry_cell_setting' value 'Triclinic' changed to 'triclinic'
according to the built-in table from CIF Core dictionary named
'cif_core.dic' version 2.4.1 from 2010-06-29.

Automatic conversion script
Id: cif_fix_values 1646 2011-03-28 12:23:43Z adriana 
;
_cod_database_code 4317613

loop_
_symmetry_equiv_pos_as_xyz
'x, y, z'
'-x, -y, -z'

loop_
_atom_site_label
_atom_site_type_symbol
_atom_site_fract_x
_atom_site_fract_y
_atom_site_fract_z
_atom_site_U_iso_or_equiv
_atom_site_adp_type
_atom_site_occupancy
_atom_site_symmetry_multiplicity
_atom_site_calc_flag
_atom_site_refinement_flags
_atom_site_disorder_assembly
_atom_site_disorder_group
Cu1 Cu 0.83087(2) -0.60645(2) 0.089804(9) 0.02536(7) Uani 1 1 d . . .
Cu2 Cu 0.98944(2) -0.42564(2) 0.106036(9) 0.02446(7) Uani 1 1 d . . .
Cu3 Cu 0.88313(2) -0.251704(19) -0.018246(10) 0.02589(7) Uani 1 1 d . . .
Cu4 Cu 0.54446(2) 0.148218(19) 0.391420(9) 0.02353(6) Uani 1 1 d . . .
Cu5 Cu 0.37576(2) -0.04071(2) 0.411041(9) 0.02448(7) Uani 1 1 d . . .
Cu6 Cu 0.61980(2) -0.236529(19) 0.484598(9) 0.02376(6) Uani 1 1 d . . .
Cl1 Cl 0.87634(4) -0.51779(4) 0.130930(18) 0.02816(12) Uani 1 1 d . . .
Cl2 Cl 0.92279(4) -0.28360(4) 0.058797(19) 0.02897(12) Uani 1 1 d . . .
Cl3 Cl 1.02988(4) -0.26700(4) -0.07410(2) 0.02948(12) Uani 1 1 d . . .
Cl4 Cl 0.45050(4) 0.25744(4) 0.436301(18) 0.02607(12) Uani 1 1 d . . .
Cl5 Cl 0.44344(4) 0.07406(4) 0.367007(19) 0.02753(12) Uani 1 1 d . . .
Cl6 Cl 0.49964(4) -0.18579(4) 0.431062(19) 0.02828(12) Uani 1 1 d . . .
Cl7 Cl 0.65722(6) -0.27578(6) 0.30469(3) 0.0588(2) Uani 1 1 d . . .
Cl8 Cl 0.50709(6) -0.10342(5) 0.29388(3) 0.0545(2) Uani 1 1 d . . .
Cl9 Cl 0.45867(6) -0.26698(5) 0.29049(2) 0.04672(17) Uani 1 1 d . . .
Cl11 Cl 1.03043(7) 0.14557(8) 0.21573(4) 0.0853(3) Uani 1 1 d . A .
Cl12 Cl 0.8609(4) 0.1080(6) 0.1986(3) 0.0670(16) Uani 0.58(3) 1 d P A 1
Cl13 Cl 0.8729(12) 0.0673(18) 0.2071(3) 0.095(4) Uani 0.42(3) 1 d P A 2
Cl14 Cl 1.05298(15) -0.0042(4) 0.1716(4) 0.121(2) Uani 0.664(12) 1 d P A 1
Cl15 Cl 1.0523(2) 0.0370(5) 0.1441(2) 0.0547(18) Uani 0.336(12) 1 d P A 2
P1 P 0.69750(4) -0.65054(4) 0.11332(2) 0.02470(13) Uani 1 1 d . . .
P2 P 1.04228(4) -0.41212(4) 0.167019(19) 0.02231(12) Uani 1 1 d . . .
P3 P 0.77300(4) -0.12394(4) -0.03737(2) 0.02530(13) Uani 1 1 d . . .
P4 P 0.63205(4) 0.20523(4) 0.331326(19) 0.02173(12) Uani 1 1 d . . .
P5 P 0.26235(4) -0.07878(4) 0.38702(2) 0.02373(12) Uani 1 1 d . . .
P6 P 0.73721(4) -0.35619(4) 0.471321(19) 0.02184(12) Uani 1 1 d . . .
O1 O 0.61499(12) -0.61699(13) 0.07667(5) 0.0344(4) Uani 1 1 d . . .
O2 O 0.62348(12) -0.62662(11) 0.15933(5) 0.0313(4) Uani 1 1 d . . .
O3 O 0.71923(12) -0.75831(11) 0.12580(6) 0.0324(4) Uani 1 1 d . . .
O4 O 1.12312(12) -0.35529(12) 0.15202(5) 0.0294(4) Uani 1 1 d . . .
O5 O 0.96547(11) -0.36576(12) 0.20693(5) 0.0295(4) Uani 1 1 d . . .
O6 O 1.09305(11) -0.50058(11) 0.20433(5) 0.0273(4) Uani 1 1 d . . .
O7 O 0.66749(12) -0.10064(11) -0.00388(6) 0.0306(4) Uani 1 1 d . . .
O8 O 0.79605(12) -0.02829(11) -0.04388(5) 0.0316(4) Uani 1 1 d . . .
O9 O 0.74217(12) -0.11309(11) -0.08825(5) 0.0308(4) Uani 1 1 d . . .
O10 O 0.57909(11) 0.27679(11) 0.28887(5) 0.0284(4) Uani 1 1 d . . .
O11 O 0.70072(11) 0.25562(11) 0.34627(5) 0.0277(4) Uani 1 1 d . . .
O12 O 0.70677(11) 0.13918(11) 0.29771(5) 0.0289(4) Uani 1 1 d . . .
O13 O 0.20923(12) -0.02787(11) 0.34049(5) 0.0315(4) Uani 1 1 d . . .
O14 O 0.16232(11) -0.08165(12) 0.42352(5) 0.0292(4) Uani 1 1 d . . .
O15 O 0.30305(11) -0.17918(11) 0.37567(6) 0.0288(4) Uani 1 1 d . . .
O16 O 0.71884(12) -0.45452(11) 0.47849(5) 0.0276(4) Uani 1 1 d . . .
O17 O 0.82517(11) -0.39620(11) 0.50480(6) 0.0290(4) Uani 1 1 d . . .
O18 O 0.79351(11) -0.33828(11) 0.41933(5) 0.0281(4) Uani 1 1 d . . .
N1 N 0.85041(13) -0.52198(13) 0.02486(6) 0.0217(4) Uani 1 1 d . . .
N2 N 0.86825(13) -0.38054(13) -0.01840(6) 0.0223(4) Uani 1 1 d . . .
N3 N 1.07454(13) -0.48995(13) 0.05332(6) 0.0208(4) Uani 1 1 d . . .
N4 N 0.60176(13) 0.04691(13) 0.44563(6) 0.0217(4) Uani 1 1 d . . .
N5 N 0.36294(12) -0.00329(13) 0.47603(6) 0.0212(4) Uani 1 1 d . . .
N6 N 0.63704(13) -0.10781(13) 0.48268(6) 0.0221(4) Uani 1 1 d . . .
C1 C 0.83859(15) -0.43332(16) 0.02035(7) 0.0232(5) Uani 1 1 d . . .
H1A H 0.8069 -0.4058 0.0465 0.028 Uiso 1 1 calc R . .
C2 C 1.08880(15) -0.57762(16) 0.05437(7) 0.0231(5) Uani 1 1 d . . .
H2A H 1.0670 -0.6132 0.0826 0.028 Uiso 1 1 calc R . .
C3 C 1.10636(15) -0.44218(16) 0.01289(7) 0.0225(5) Uani 1 1 d . . .
H3A H 1.0977 -0.3792 0.0110 0.027 Uiso 1 1 calc R . .
C4 C 0.61347(15) -0.04049(15) 0.44618(7) 0.0219(5) Uani 1 1 d . . .
H4A H 0.6044 -0.0562 0.4185 0.026 Uiso 1 1 calc R . .
C5 C 0.35207(15) 0.08241(15) 0.47896(8) 0.0218(5) Uani 1 1 d . . .
H5A H 0.3356 0.1283 0.4522 0.026 Uiso 1 1 calc R . .
C6 C 0.38515(15) -0.06567(16) 0.51446(7) 0.0218(5) Uani 1 1 d . . .
H6A H 0.3921 -0.1272 0.5135 0.026 Uiso 1 1 calc R . .
C7 C 0.64684(17) -0.59654(18) 0.02868(8) 0.0305(6) Uani 1 1 d . . .
C8 C 0.61503(19) -0.5084(2) 0.00580(10) 0.0428(7) Uani 1 1 d . . .
H8A H 0.5740 -0.4626 0.0222 0.051 Uiso 1 1 calc R . .
C9 C 0.6443(2) -0.4873(3) -0.04230(11) 0.0569(9) Uani 1 1 d . . .
H9A H 0.6227 -0.4267 -0.0589 0.068 Uiso 1 1 calc R . .
C10 C 0.7043(2) -0.5546(3) -0.06533(10) 0.0557(9) Uani 1 1 d . . .
H10A H 0.7241 -0.5400 -0.0979 0.067 Uiso 1 1 calc R . .
C11 C 0.7361(2) -0.6422(3) -0.04197(10) 0.0507(8) Uani 1 1 d . . .
H11A H 0.7778 -0.6879 -0.0583 0.061 Uiso 1 1 calc R . .
C12 C 0.70729(19) -0.6646(2) 0.00572(9) 0.0380(6) Uani 1 1 d . . .
H12A H 0.7287 -0.7253 0.0222 0.046 Uiso 1 1 calc R . .
C13 C 0.58073(17) -0.53745(16) 0.16692(8) 0.0266(5) Uani 1 1 d . . .
C14 C 0.62902(18) -0.50212(19) 0.19130(9) 0.0349(6) Uani 1 1 d . . .
H14A H 0.6928 -0.5356 0.2006 0.042 Uiso 1 1 calc R . .
C15 C 0.5824(2) -0.4165(2) 0.20201(10) 0.0436(7) Uani 1 1 d . . .
H15A H 0.6149 -0.3905 0.2183 0.052 Uiso 1 1 calc R . .
C16 C 0.4898(2) -0.3696(2) 0.18908(10) 0.0464(7) Uani 1 1 d . . .
H16A H 0.4578 -0.3117 0.1970 0.056 Uiso 1 1 calc R . .
C17 C 0.4425(2) -0.4057(2) 0.16459(10) 0.0436(7) Uani 1 1 d . . .
H17A H 0.3785 -0.3724 0.1556 0.052 Uiso 1 1 calc R . .
C18 C 0.48799(18) -0.49025(19) 0.15301(9) 0.0350(6) Uani 1 1 d . . .
H18A H 0.4562 -0.5153 0.1359 0.042 Uiso 1 1 calc R . .
C19 C 0.64838(17) -0.80661(16) 0.14730(8) 0.0292(5) Uani 1 1 d . . .
C20 C 0.62119(18) -0.81602(17) 0.19457(8) 0.0316(5) Uani 1 1 d . . .
H20A H 0.6455 -0.7863 0.2125 0.038 Uiso 1 1 calc R . .
C21 C 0.55783(19) -0.86927(19) 0.21589(10) 0.0389(6) Uani 1 1 d . . .
H21A H 0.5394 -0.8772 0.2487 0.047 Uiso 1 1 calc R . .
C22 C 0.5218(2) -0.9104(2) 0.18983(10) 0.0458(7) Uani 1 1 d . . .
H22A H 0.4776 -0.9463 0.2046 0.055 Uiso 1 1 calc R . .
C23 C 0.5487(2) -0.9006(2) 0.14248(11) 0.0498(8) Uani 1 1 d . . .
H23A H 0.5236 -0.9300 0.1247 0.060 Uiso 1 1 calc R . .
C24 C 0.6128(2) -0.84754(19) 0.12032(9) 0.0413(7) Uani 1 1 d . . .
H24A H 0.6315 -0.8398 0.0875 0.050 Uiso 1 1 calc R . .
C25 C 1.15998(16) -0.31291(17) 0.17891(8) 0.0278(5) Uani 1 1 d . . .
C26 C 1.17509(18) -0.34822(18) 0.22506(8) 0.0327(6) Uani 1 1 d . . .
H26A H 1.1594 -0.4031 0.2407 0.039 Uiso 1 1 calc R . .
C27 C 1.21365(19) -0.3017(2) 0.24805(10) 0.0405(6) Uani 1 1 d . . .
H27A H 1.2240 -0.3247 0.2799 0.049 Uiso 1 1 calc R . .
C28 C 1.2372(2) -0.2226(2) 0.22542(11) 0.0483(7) Uani 1 1 d . . .
H28A H 1.2622 -0.1906 0.2418 0.058 Uiso 1 1 calc R . .
C29 C 1.2244(2) -0.1899(2) 0.17871(11) 0.0495(8) Uani 1 1 d . . .
H29A H 1.2429 -0.1365 0.1627 0.059 Uiso 1 1 calc R . .
C30 C 1.18485(19) -0.23459(18) 0.15539(10) 0.0400(6) Uani 1 1 d . . .
H30A H 1.1748 -0.2118 0.1235 0.048 Uiso 1 1 calc R . .
C31 C 0.88294(18) -0.29087(18) 0.19610(8) 0.0334(6) Uani 1 1 d . . .
C32 C 0.8836(3) -0.2080(2) 0.20347(13) 0.0619(9) Uani 1 1 d . . .
H32A H 0.9394 -0.2008 0.2141 0.074 Uiso 1 1 calc R . .
C33 C 0.7987(3) -0.1343(2) 0.19470(16) 0.0862(14) Uani 1 1 d . . .
H33A H 0.7961 -0.0761 0.1997 0.103 Uiso 1 1 calc R . .
C34 C 0.7188(3) -0.1473(3) 0.17869(13) 0.0775(12) Uani 1 1 d . . .
H34A H 0.6623 -0.0972 0.1722 0.093 Uiso 1 1 calc R . .
C35 C 0.7200(2) -0.2299(3) 0.17225(11) 0.0599(9) Uani 1 1 d . . .
H35A H 0.6642 -0.2376 0.1618 0.072 Uiso 1 1 calc R . .
C36 C 0.80311(19) -0.3034(2) 0.18097(9) 0.0413(7) Uani 1 1 d . . .
H36A H 0.8046 -0.3617 0.1765 0.050 Uiso 1 1 calc R . .
C37 C 1.16419(17) -0.57345(16) 0.18686(8) 0.0281(5) Uani 1 1 d . . .
C38 C 1.13244(19) -0.63164(17) 0.16862(8) 0.0334(6) Uani 1 1 d . . .
H38A H 1.0634 -0.6225 0.1677 0.040 Uiso 1 1 calc R . .
C39 C 1.2026(2) -0.70349(19) 0.15164(9) 0.0437(7) Uani 1 1 d . . .
H39A H 1.1814 -0.7435 0.1388 0.052 Uiso 1 1 calc R . .
C40 C 1.3028(2) -0.7174(2) 0.15331(11) 0.0510(8) Uani 1 1 d . . .
H40A H 1.3507 -0.7661 0.1412 0.061 Uiso 1 1 calc R . .
C41 C 1.3331(2) -0.6597(2) 0.17289(11) 0.0506(8) Uani 1 1 d . . .
H41A H 1.4020 -0.6702 0.1749 0.061 Uiso 1 1 calc R . .
C42 C 1.26398(19) -0.58677(19) 0.18958(9) 0.0386(6) Uani 1 1 d . . .
H42A H 1.2849 -0.5468 0.2026 0.046 Uiso 1 1 calc R . .
C43 C 0.64726(19) -0.23844(18) 0.04842(9) 0.0351(6) Uani 1 1 d . . .
H43A H 0.7079 -0.2467 0.0604 0.042 Uiso 1 1 calc R . .
C44 C 0.61484(18) -0.16626(18) 0.01324(8) 0.0316(5) Uani 1 1 d . . .
C45 C 0.5899(2) -0.2992(2) 0.06627(10) 0.0436(7) Uani 1 1 d . . .
H45A H 0.6116 -0.3496 0.0904 0.052 Uiso 1 1 calc R . .
C46 C 0.5016(2) -0.2864(2) 0.04896(11) 0.0563(8) Uani 1 1 d . . .
H46A H 0.4631 -0.3284 0.0609 0.068 Uiso 1 1 calc R . .
C47 C 0.4694(3) -0.2130(3) 0.01449(12) 0.0653(10) Uani 1 1 d . . .
H47A H 0.4078 -0.2037 0.0032 0.078 Uiso 1 1 calc R . .
C48 C 0.5261(2) -0.1520(2) -0.00411(10) 0.0526(8) Uani 1 1 d . . .
H48A H 0.5043 -0.1016 -0.0282 0.063 Uiso 1 1 calc R . .
C49 C 0.82768(18) 0.00507(17) -0.01086(9) 0.0325(6) Uani 1 1 d . . .
C50 C 0.8115(2) -0.0265(2) 0.03653(10) 0.0447(7) Uani 1 1 d . . .
H50A H 0.7804 -0.0741 0.0484 0.054 Uiso 1 1 calc R . .
C51 C 0.8422(3) 0.0134(2) 0.06657(12) 0.0619(9) Uani 1 1 d . . .
H51A H 0.8316 -0.0070 0.0994 0.074 Uiso 1 1 calc R . .
C52 C 0.8873(2) 0.0817(2) 0.04923(13) 0.0605(9) Uani 1 1 d . . .
H52A H 0.9070 0.1089 0.0700 0.073 Uiso 1 1 calc R . .
C53 C 0.9042(2) 0.1109(2) 0.00205(14) 0.0575(9) Uani 1 1 d . . .
H53A H 0.9366 0.1577 -0.0099 0.069 Uiso 1 1 calc R . .
C54 C 0.8741(2) 0.07219(19) -0.02848(11) 0.0458(7) Uani 1 1 d . . .
H54A H 0.8857 0.0922 -0.0613 0.055 Uiso 1 1 calc R . .
C55 C 0.68366(17) -0.03662(16) -0.11567(8) 0.0268(5) Uani 1 1 d . . .
C56 C 0.60948(18) 0.03062(17) -0.09753(9) 0.0341(6) Uani 1 1 d . . .
H56A H 0.5972 0.0289 -0.0648 0.041 Uiso 1 1 calc R . .
C57 C 0.55306(19) 0.10080(18) -0.12776(9) 0.0386(6) Uani 1 1 d . . .
H57A H 0.5021 0.1477 -0.1156 0.046 Uiso 1 1 calc R . .
C58 C 0.57002(19) 0.10326(18) -0.17536(9) 0.0361(6) Uani 1 1 d . . .
H58A H 0.5296 0.1505 -0.1957 0.043 Uiso 1 1 calc R . .
C59 C 0.64622(18) 0.03653(17) -0.19311(9) 0.0320(6) Uani 1 1 d . . .
H59A H 0.6596 0.0392 -0.2259 0.038 Uiso 1 1 calc R . .
C60 C 0.70352(17) -0.03454(16) -0.16331(8) 0.0275(5) Uani 1 1 d . . .
H60A H 0.7554 -0.0809 -0.1755 0.033 Uiso 1 1 calc R . .
C61 C 0.48622(17) 0.33916(16) 0.29895(7) 0.0265(5) Uani 1 1 d . . .
C62 C 0.40111(18) 0.31125(18) 0.30576(9) 0.0351(6) Uani 1 1 d . . .
H62A H 0.4047 0.2509 0.3040 0.042 Uiso 1 1 calc R . .
C63 C 0.30972(19) 0.3728(2) 0.31527(10) 0.0411(7) Uani 1 1 d . . .
H63A H 0.2502 0.3543 0.3203 0.049 Uiso 1 1 calc R . .
C64 C 0.30481(19) 0.4602(2) 0.31747(10) 0.0413(7) Uani 1 1 d . . .
H64A H 0.2422 0.5021 0.3242 0.050 Uiso 1 1 calc R . .
C65 C 0.3922(2) 0.48735(19) 0.30984(11) 0.0481(7) Uani 1 1 d . . .
H65A H 0.3891 0.5481 0.3107 0.058 Uiso 1 1 calc R . .
C66 C 0.48318(19) 0.42560(18) 0.30101(10) 0.0394(6) Uani 1 1 d . . .
H66A H 0.5431 0.4432 0.2964 0.047 Uiso 1 1 calc R . .
C67 C 0.75254(16) 0.31638(16) 0.31807(8) 0.0274(5) Uani 1 1 d . . .
C68 C 0.75100(19) 0.38872(18) 0.33717(9) 0.0371(6) Uani 1 1 d . . .
H68A H 0.7153 0.3963 0.3670 0.044 Uiso 1 1 calc R . .
C69 C 0.8026(2) 0.4504(2) 0.31195(11) 0.0486(7) Uani 1 1 d . . .
H69A H 0.8019 0.5008 0.3245 0.058 Uiso 1 1 calc R . .
C70 C 0.8547(2) 0.4389(2) 0.26894(11) 0.0490(8) Uani 1 1 d . . .
H70A H 0.8900 0.4812 0.2519 0.059 Uiso 1 1 calc R . .
C71 C 0.85542(19) 0.3661(2) 0.25083(9) 0.0430(7) Uani 1 1 d . . .
H71A H 0.8914 0.3585 0.2211 0.052 Uiso 1 1 calc R . .
C72 C 0.80459(18) 0.30347(19) 0.27512(8) 0.0344(6) Uani 1 1 d . . .
H72A H 0.8057 0.2530 0.2625 0.041 Uiso 1 1 calc R . .
C73 C 0.75829(17) 0.05164(17) 0.31900(8) 0.0304(5) Uani 1 1 d . . .
C74 C 0.85488(19) 0.03707(19) 0.32781(10) 0.0415(7) Uani 1 1 d . . .
H74A H 0.8866 0.0846 0.3190 0.050 Uiso 1 1 calc R . .
C75 C 0.9047(2) -0.0494(2) 0.35001(12) 0.0558(9) Uani 1 1 d . . .
H75A H 0.9709 -0.0608 0.3567 0.067 Uiso 1 1 calc R . .
C76 C 0.8582(3) -0.1187(2) 0.36237(12) 0.0586(9) Uani 1 1 d . . .
H76A H 0.8919 -0.1770 0.3782 0.070 Uiso 1 1 calc R . .
C77 C 0.7630(2) -0.1029(2) 0.35164(11) 0.0522(8) Uani 1 1 d . . .
H77A H 0.7318 -0.1508 0.3594 0.063 Uiso 1 1 calc R . .
C78 C 0.71270(19) -0.01711(18) 0.32950(9) 0.0383(6) Uani 1 1 d . . .
H78A H 0.6474 -0.0062 0.3217 0.046 Uiso 1 1 calc R . .
C79 C 0.17416(18) 0.06718(16) 0.32934(8) 0.0283(5) Uani 1 1 d . . .
C80 C 0.07954(19) 0.11049(19) 0.34677(9) 0.0382(6) Uani 1 1 d . . .
H80A H 0.0398 0.0773 0.3688 0.046 Uiso 1 1 calc R . .
C81 C 0.0430(2) 0.2035(2) 0.33172(11) 0.0495(8) Uani 1 1 d . . .
H81A H -0.0223 0.2343 0.3436 0.059 Uiso 1 1 calc R . .
C82 C 0.1007(2) 0.2516(2) 0.29962(11) 0.0512(8) Uani 1 1 d . . .
H82A H 0.0748 0.3150 0.2889 0.061 Uiso 1 1 calc R . .
C83 C 0.1954(2) 0.2076(2) 0.28322(10) 0.0486(7) Uani 1 1 d . . .
H83A H 0.2354 0.2410 0.2615 0.058 Uiso 1 1 calc R . .
C84 C 0.2338(2) 0.11443(19) 0.29798(9) 0.0373(6) Uani 1 1 d . . .
H84A H 0.2997 0.0840 0.2867 0.045 Uiso 1 1 calc R . .
C85 C 0.16950(16) -0.09662(18) 0.47163(8) 0.0283(5) Uani 1 1 d . . .
C86 C 0.21793(18) -0.18036(18) 0.49512(9) 0.0334(6) Uani 1 1 d . . .
H86A H 0.2493 -0.2290 0.4789 0.040 Uiso 1 1 calc R . .
C87 C 0.2203(2) -0.1929(2) 0.54291(9) 0.0419(7) Uani 1 1 d . . .
H87A H 0.2537 -0.2504 0.5596 0.050 Uiso 1 1 calc R . .
C88 C 0.17439(19) -0.1219(2) 0.56617(9) 0.0433(7) Uani 1 1 d . . .
H88A H 0.1756 -0.1308 0.5989 0.052 Uiso 1 1 calc R . .
C89 C 0.1269(2) -0.0383(2) 0.54205(10) 0.0459(7) Uani 1 1 d . . .
H89A H 0.0955 0.0105 0.5581 0.055 Uiso 1 1 calc R . .
C90 C 0.12456(18) -0.02491(19) 0.49412(9) 0.0374(6) Uani 1 1 d . . .
H90A H 0.0924 0.0329 0.4773 0.045 Uiso 1 1 calc R . .
C91 C 0.24816(17) -0.24147(17) 0.37941(8) 0.0288(5) Uani 1 1 d . . .
C92 C 0.2873(2) -0.32778(18) 0.40314(9) 0.0369(6) Uani 1 1 d . . .
H92A H 0.3483 -0.3429 0.4160 0.044 Uiso 1 1 calc R . .
C93 C 0.2362(3) -0.3929(2) 0.40814(10) 0.0535(8) Uani 1 1 d . . .
H93A H 0.2619 -0.4529 0.4247 0.064 Uiso 1 1 calc R . .
C94 C 0.1481(2) -0.3702(2) 0.38898(11) 0.0568(9) Uani 1 1 d . . .
H94A H 0.1124 -0.4141 0.3930 0.068 Uiso 1 1 calc R . .
C95 C 0.1120(2) -0.2843(2) 0.36415(13) 0.0574(9) Uani 1 1 d . . .
H95A H 0.0521 -0.2696 0.3504 0.069 Uiso 1 1 calc R . .
C96 C 0.16174(19) -0.2184(2) 0.35881(11) 0.0443(7) Uani 1 1 d . . .
H96A H 0.1370 -0.1591 0.3414 0.053 Uiso 1 1 calc R . .
C97 C 0.65192(16) -0.47742(16) 0.45719(8) 0.0253(5) Uani 1 1 d . . .
C98 C 0.63046(18) -0.55813(17) 0.47810(8) 0.0324(5) Uani 1 1 d . . .
H98A H 0.6598 -0.5936 0.5052 0.039 Uiso 1 1 calc R . .
C99 C 0.56607(19) -0.58756(18) 0.45958(9) 0.0351(6) Uani 1 1 d . . .
H99A H 0.5506 -0.6430 0.4742 0.042 Uiso 1 1 calc R . .
C100 C 0.52425(19) -0.53637(18) 0.41987(9) 0.0373(6) Uani 1 1 d . . .
H10B H 0.4799 -0.5563 0.4070 0.045 Uiso 1 1 calc R . .
C101 C 0.5475(2) -0.45570(19) 0.39893(10) 0.0420(7) Uani 1 1 d . . .
H10C H 0.5191 -0.4205 0.3715 0.050 Uiso 1 1 calc R . .
C102 C 0.61218(19) -0.42543(17) 0.41755(9) 0.0342(6) Uani 1 1 d . . .
H10D H 0.6282 -0.3702 0.4031 0.041 Uiso 1 1 calc R . .
C103 C 0.86702(18) -0.33518(17) 0.51647(9) 0.0319(6) Uani 1 1 d . . .
C104 C 0.8216(2) -0.29199(18) 0.55308(10) 0.0417(7) Uani 1 1 d . . .
H10E H 0.7602 -0.3002 0.5699 0.050 Uiso 1 1 calc R . .
C105 C 0.8691(3) -0.2352(2) 0.56483(12) 0.0589(10) Uani 1 1 d . . .
H10F H 0.8393 -0.2033 0.5896 0.071 Uiso 1 1 calc R . .
C106 C 0.9600(3) -0.2258(2) 0.54012(15) 0.0704(11) Uani 1 1 d . . .
H10G H 0.9923 -0.1879 0.5485 0.084 Uiso 1 1 calc R . .
C107 C 1.0029(3) -0.2702(3) 0.50418(14) 0.0706(11) Uani 1 1 d . . .
H10H H 1.0648 -0.2633 0.4876 0.085 Uiso 1 1 calc R . .
C108 C 0.9563(2) -0.3255(2) 0.49174(11) 0.0529(8) Uani 1 1 d . . .
H10I H 0.9857 -0.3563 0.4665 0.063 Uiso 1 1 calc R . .
C109 C 0.86875(16) -0.39637(16) 0.39396(8) 0.0259(5) Uani 1 1 d . . .
C110 C 0.89338(16) -0.35776(17) 0.34815(8) 0.0276(5) Uani 1 1 d . . .
H11B H 0.8603 -0.2965 0.3361 0.033 Uiso 1 1 calc R . .
C111 C 0.96664(17) -0.40887(19) 0.31991(9) 0.0352(6) Uani 1 1 d . . .
H11C H 0.9845 -0.3825 0.2885 0.042 Uiso 1 1 calc R . .
C112 C 1.01365(18) -0.4983(2) 0.33748(9) 0.0392(7) Uani 1 1 d . . .
H11D H 1.0634 -0.5337 0.3180 0.047 Uiso 1 1 calc R . .
C113 C 0.98821(19) -0.53642(19) 0.38345(10) 0.0427(7) Uani 1 1 d . . .
H11E H 1.0205 -0.5980 0.3954 0.051 Uiso 1 1 calc R . .
C114 C 0.91578(19) -0.48523(18) 0.41215(9) 0.0370(6) Uani 1 1 d . . .
H11F H 0.8989 -0.5110 0.4438 0.044 Uiso 1 1 calc R . .
C116 C 0.52987(19) -0.22047(18) 0.31552(9) 0.0355(6) Uani 1 1 d . . .
H11G H 0.5102 -0.2302 0.3501 0.043 Uiso 1 1 calc R . .
C117 C 0.9775(2) 0.1070(2) 0.17833(11) 0.0536(8) Uani 1 1 d . . .
H11H H 0.9783 0.1484 0.1471 0.064 Uiso 1 1 calc R A 1

loop_
_atom_site_aniso_label
_atom_site_aniso_U_11
_atom_site_aniso_U_22
_atom_site_aniso_U_33
_atom_site_aniso_U_23
_atom_site_aniso_U_13
_atom_site_aniso_U_12
Cu1 0.02715(14) 0.02828(16) 0.02274(14) -0.00380(12) -0.00043(11) -0.01292(12)
Cu2 0.02813(14) 0.02785(16) 0.01971(13) -0.00652(12) -0.00336(11) -0.00924(12)
Cu3 0.02849(15) 0.02160(15) 0.02603(15) -0.00332(12) -0.00525(11) -0.00437(12)
Cu4 0.02593(14) 0.02381(15) 0.02157(14) -0.00336(12) 0.00048(10) -0.01054(12)
Cu5 0.02723(14) 0.02570(15) 0.02503(14) -0.00550(12) -0.00570(11) -0.01184(12)
Cu6 0.02509(14) 0.02209(15) 0.02451(14) -0.00746(12) -0.00205(11) -0.00533(11)
Cl1 0.0323(3) 0.0360(3) 0.0218(3) -0.0075(2) 0.0003(2) -0.0182(3)
Cl2 0.0369(3) 0.0254(3) 0.0245(3) -0.0053(2) -0.0080(2) -0.0054(2)
Cl3 0.0291(3) 0.0242(3) 0.0327(3) -0.0036(2) 0.0021(2) -0.0085(2)
Cl4 0.0317(3) 0.0233(3) 0.0236(3) -0.0067(2) 0.0022(2) -0.0096(2)
Cl5 0.0334(3) 0.0290(3) 0.0254(3) -0.0032(2) -0.0056(2) -0.0164(2)
Cl6 0.0318(3) 0.0253(3) 0.0298(3) -0.0099(2) -0.0115(2) -0.0028(2)
Cl7 0.0424(4) 0.0614(5) 0.0584(5) -0.0015(4) -0.0017(3) -0.0036(4)
Cl8 0.0721(5) 0.0348(4) 0.0622(5) -0.0062(4) -0.0263(4) -0.0143(4)
Cl9 0.0634(5) 0.0497(4) 0.0364(4) -0.0105(3) -0.0093(3) -0.0254(4)
Cl11 0.0623(6) 0.1123(9) 0.0972(7) -0.0584(7) 0.0154(5) -0.0325(6)
Cl12 0.0309(13) 0.097(3) 0.070(2) -0.0327(18) -0.0087(11) 0.0000(15)
Cl13 0.062(4) 0.167(10) 0.069(2) -0.024(4) 0.021(2) -0.066(6)
Cl14 0.0519(10) 0.066(2) 0.253(7) -0.082(4) 0.0014(17) -0.0015(10)
Cl15 0.0415(14) 0.044(3) 0.080(3) -0.035(2) 0.0011(13) -0.0007(13)
P1 0.0276(3) 0.0256(3) 0.0224(3) -0.0067(3) 0.0031(2) -0.0114(3)
P2 0.0240(3) 0.0253(3) 0.0191(3) -0.0050(2) -0.0024(2) -0.0085(2)
P3 0.0285(3) 0.0212(3) 0.0255(3) -0.0046(2) -0.0041(2) -0.0051(2)
P4 0.0222(3) 0.0220(3) 0.0202(3) -0.0041(2) 0.0001(2) -0.0064(2)
P5 0.0258(3) 0.0228(3) 0.0250(3) -0.0032(2) -0.0081(2) -0.0081(2)
P6 0.0249(3) 0.0199(3) 0.0214(3) -0.0049(2) -0.0029(2) -0.0065(2)
O1 0.0298(9) 0.0495(12) 0.0265(9) -0.0084(8) 0.0021(7) -0.0171(8)
O2 0.0400(10) 0.0271(9) 0.0256(8) -0.0089(7) 0.0100(7) -0.0124(8)
O3 0.0377(9) 0.0262(9) 0.0334(9) -0.0090(8) 0.0103(7) -0.0150(8)
O4 0.0353(9) 0.0343(10) 0.0244(8) -0.0055(7) -0.0022(7) -0.0187(8)
O5 0.0298(9) 0.0351(10) 0.0239(8) -0.0115(7) -0.0019(7) -0.0056(7)
O6 0.0331(9) 0.0279(9) 0.0210(8) -0.0032(7) -0.0050(6) -0.0084(7)
O7 0.0296(9) 0.0287(9) 0.0334(9) -0.0091(8) 0.0005(7) -0.0081(7)
O8 0.0403(10) 0.0266(9) 0.0293(9) -0.0039(7) -0.0054(7) -0.0116(8)
O9 0.0368(9) 0.0231(9) 0.0290(9) -0.0066(7) -0.0102(7) 0.0017(7)
O10 0.0279(8) 0.0304(9) 0.0205(8) -0.0014(7) -0.0004(6) -0.0030(7)
O11 0.0322(9) 0.0316(9) 0.0226(8) -0.0031(7) 0.0009(6) -0.0174(7)
O12 0.0287(8) 0.0284(9) 0.0265(8) -0.0093(7) 0.0026(7) -0.0036(7)
O13 0.0417(10) 0.0280(9) 0.0286(9) -0.0029(7) -0.0161(7) -0.0100(8)
O14 0.0250(8) 0.0371(10) 0.0285(9) -0.0064(8) -0.0062(6) -0.0110(7)
O15 0.0270(8) 0.0241(9) 0.0399(9) -0.0095(8) -0.0079(7) -0.0089(7)
O16 0.0359(9) 0.0223(9) 0.0280(8) -0.0018(7) -0.0097(7) -0.0118(7)
O17 0.0316(9) 0.0243(9) 0.0341(9) -0.0052(7) -0.0121(7) -0.0074(7)
O18 0.0316(9) 0.0218(9) 0.0252(8) -0.0045(7) 0.0022(7) -0.0022(7)
N1 0.0207(9) 0.0260(11) 0.0202(9) -0.0052(8) -0.0017(7) -0.0087(8)
N2 0.0230(9) 0.0231(10) 0.0214(9) -0.0041(8) -0.0039(7) -0.0065(8)
N3 0.0208(9) 0.0255(10) 0.0188(9) -0.0057(8) -0.0032(7) -0.0089(8)
N4 0.0211(9) 0.0233(10) 0.0215(9) -0.0035(8) -0.0019(7) -0.0083(8)
N5 0.0182(9) 0.0239(10) 0.0228(9) -0.0054(8) -0.0016(7) -0.0076(8)
N6 0.0206(9) 0.0243(10) 0.0226(9) -0.0066(8) -0.0007(7) -0.0075(8)
C1 0.0200(11) 0.0285(13) 0.0218(11) -0.0064(10) -0.0032(8) -0.0060(9)
C2 0.0228(11) 0.0277(13) 0.0201(11) -0.0030(10) -0.0046(8) -0.0090(9)
C3 0.0211(11) 0.0243(12) 0.0239(11) -0.0048(10) -0.0049(8) -0.0073(9)
C4 0.0221(11) 0.0246(12) 0.0218(11) -0.0071(10) -0.0002(8) -0.0097(9)
C5 0.0195(10) 0.0218(12) 0.0235(11) -0.0036(9) -0.0027(8) -0.0056(9)
C6 0.0181(10) 0.0227(12) 0.0270(12) -0.0076(10) 0.0002(8) -0.0086(9)
C7 0.0244(12) 0.0452(16) 0.0264(12) -0.0052(11) -0.0031(9) -0.0174(11)
C8 0.0294(14) 0.0469(18) 0.0507(17) -0.0066(14) -0.0065(12) -0.0094(12)
C9 0.0381(16) 0.070(2) 0.0543(19) 0.0205(18) -0.0190(14) -0.0196(16)
C10 0.0383(16) 0.105(3) 0.0276(15) -0.0041(18) -0.0067(12) -0.0297(18)
C11 0.0409(16) 0.085(3) 0.0367(16) -0.0236(17) 0.0014(12) -0.0275(17)
C12 0.0383(14) 0.0459(17) 0.0377(14) -0.0145(13) -0.0012(11) -0.0200(13)
C13 0.0279(12) 0.0270(13) 0.0236(12) -0.0073(10) 0.0062(9) -0.0090(10)
C14 0.0300(13) 0.0435(16) 0.0336(14) -0.0149(12) 0.0016(10) -0.0107(12)
C15 0.0494(17) 0.0458(18) 0.0445(16) -0.0241(14) 0.0063(13) -0.0211(14)
C16 0.0557(18) 0.0330(16) 0.0460(17) -0.0188(14) 0.0160(14) -0.0101(14)
C17 0.0299(14) 0.0429(17) 0.0478(17) -0.0072(14) 0.0029(12) -0.0006(12)
C18 0.0296(13) 0.0410(16) 0.0362(14) -0.0096(12) 0.0005(10) -0.0131(12)
C19 0.0319(13) 0.0216(12) 0.0347(13) -0.0041(11) -0.0004(10) -0.0113(10)
C20 0.0349(13) 0.0323(14) 0.0309(13) -0.0051(11) -0.0022(10) -0.0155(11)
C21 0.0375(14) 0.0367(16) 0.0409(15) 0.0002(13) -0.0012(11) -0.0157(12)
C22 0.0426(16) 0.0385(17) 0.0584(19) 0.0069(14) -0.0113(13) -0.0232(13)
C23 0.0606(19) 0.0393(17) 0.063(2) -0.0059(15) -0.0269(16) -0.0244(15)
C24 0.0631(18) 0.0356(16) 0.0313(14) -0.0071(12) -0.0100(13) -0.0192(14)
C25 0.0232(11) 0.0281(13) 0.0361(13) -0.0088(11) -0.0060(9) -0.0094(10)
C26 0.0373(14) 0.0359(15) 0.0307(13) -0.0070(11) -0.0048(10) -0.0175(12)
C27 0.0416(15) 0.0485(18) 0.0389(15) -0.0128(13) -0.0115(12) -0.0159(13)
C28 0.0514(17) 0.0375(17) 0.068(2) -0.0128(15) -0.0273(15) -0.0159(14)
C29 0.0541(18) 0.0325(16) 0.069(2) 0.0021(15) -0.0271(15) -0.0204(14)
C30 0.0427(15) 0.0298(15) 0.0505(16) 0.0036(13) -0.0206(13) -0.0142(12)
C31 0.0326(13) 0.0351(15) 0.0267(13) -0.0088(11) 0.0050(10) -0.0033(11)
C32 0.057(2) 0.0429(19) 0.086(3) -0.0265(19) 0.0160(18) -0.0169(16)
C33 0.094(3) 0.034(2) 0.116(4) -0.021(2) 0.030(3) -0.015(2)
C34 0.060(2) 0.059(3) 0.076(3) 0.006(2) 0.0100(19) 0.013(2)
C35 0.0395(17) 0.072(3) 0.0480(19) -0.0108(18) -0.0015(14) 0.0107(16)
C36 0.0351(14) 0.0485(18) 0.0355(14) -0.0138(13) -0.0028(11) -0.0010(13)
C37 0.0351(13) 0.0239(13) 0.0229(12) 0.0017(10) -0.0071(10) -0.0072(10)
C38 0.0396(14) 0.0272(14) 0.0315(13) 0.0006(11) -0.0108(11) -0.0073(11)
C39 0.0581(18) 0.0268(15) 0.0416(16) -0.0033(12) -0.0140(13) -0.0029(13)
C40 0.0523(18) 0.0323(16) 0.0541(19) -0.0034(14) 0.0001(14) 0.0016(14)
C41 0.0294(14) 0.0445(18) 0.062(2) 0.0090(16) -0.0030(13) -0.0033(13)
C42 0.0345(14) 0.0333(15) 0.0459(16) 0.0028(13) -0.0100(12) -0.0109(12)
C43 0.0327(13) 0.0346(15) 0.0339(14) -0.0092(12) 0.0048(11) -0.0063(11)
C44 0.0322(13) 0.0333(14) 0.0307(13) -0.0107(11) 0.0024(10) -0.0113(11)
C45 0.0467(16) 0.0362(16) 0.0412(16) -0.0061(13) 0.0099(12) -0.0115(13)
C46 0.063(2) 0.063(2) 0.0532(19) -0.0123(17) 0.0081(16) -0.0401(18)
C47 0.062(2) 0.091(3) 0.060(2) -0.007(2) -0.0135(17) -0.047(2)
C48 0.0515(18) 0.065(2) 0.0477(17) 0.0005(16) -0.0145(14) -0.0285(16)
C49 0.0311(13) 0.0228(13) 0.0457(15) -0.0130(12) -0.0061(11) -0.0047(10)
C50 0.0562(18) 0.0453(18) 0.0417(16) -0.0158(14) -0.0020(13) -0.0237(14)
C51 0.077(2) 0.070(2) 0.056(2) -0.0333(19) -0.0049(17) -0.029(2)
C52 0.067(2) 0.045(2) 0.083(3) -0.0274(19) -0.0291(19) -0.0123(17)
C53 0.0498(18) 0.0293(16) 0.102(3) -0.0112(18) -0.0235(18) -0.0157(14)
C54 0.0453(16) 0.0279(15) 0.0641(19) 0.0019(14) -0.0169(14) -0.0120(13)
C55 0.0275(12) 0.0222(12) 0.0314(13) -0.0046(10) -0.0086(10) -0.0050(10)
C56 0.0371(14) 0.0307(14) 0.0300(13) -0.0062(11) -0.0022(10) -0.0035(11)
C57 0.0337(14) 0.0270(14) 0.0474(16) -0.0062(12) -0.0061(12) 0.0029(11)
C58 0.0393(14) 0.0265(14) 0.0422(15) 0.0020(12) -0.0170(12) -0.0080(11)
C59 0.0397(14) 0.0301(14) 0.0320(13) -0.0010(11) -0.0110(11) -0.0176(11)
C60 0.0310(12) 0.0240(13) 0.0311(12) -0.0073(10) -0.0043(10) -0.0110(10)
C61 0.0283(12) 0.0277(13) 0.0195(11) -0.0018(10) -0.0042(9) -0.0032(10)
C62 0.0350(14) 0.0265(14) 0.0435(15) -0.0047(12) -0.0091(11) -0.0069(11)
C63 0.0274(13) 0.0431(17) 0.0522(17) -0.0082(14) -0.0069(12) -0.0083(12)
C64 0.0318(14) 0.0397(16) 0.0492(16) -0.0155(14) -0.0093(12) 0.0027(12)
C65 0.0469(17) 0.0262(15) 0.075(2) -0.0169(15) -0.0170(15) -0.0044(13)
C66 0.0344(14) 0.0309(15) 0.0540(17) -0.0056(13) -0.0075(12) -0.0110(12)
C67 0.0223(11) 0.0275(13) 0.0298(12) 0.0049(10) -0.0035(9) -0.0107(10)
C68 0.0363(14) 0.0384(16) 0.0408(15) -0.0085(13) 0.0001(11) -0.0186(12)
C69 0.0484(17) 0.0366(17) 0.066(2) -0.0061(15) -0.0057(15) -0.0224(14)
C70 0.0381(15) 0.0427(18) 0.0613(19) 0.0179(15) -0.0089(14) -0.0231(14)
C71 0.0322(14) 0.0543(19) 0.0353(15) 0.0080(14) 0.0001(11) -0.0163(13)
C72 0.0323(13) 0.0366(15) 0.0307(13) 0.0001(12) -0.0014(10) -0.0106(11)
C73 0.0297(12) 0.0292(14) 0.0296(13) -0.0129(11) -0.0003(10) -0.0006(10)
C74 0.0345(14) 0.0364(16) 0.0556(18) -0.0220(14) -0.0064(12) -0.0021(12)
C75 0.0411(17) 0.0464(19) 0.079(2) -0.0255(18) -0.0212(16) 0.0077(14)
C76 0.068(2) 0.0286(16) 0.066(2) -0.0131(16) -0.0147(17) 0.0119(15)
C77 0.0526(19) 0.0293(16) 0.070(2) -0.0177(15) 0.0071(15) -0.0069(14)
C78 0.0315(13) 0.0335(15) 0.0500(16) -0.0159(13) 0.0015(11) -0.0067(12)
C79 0.0369(13) 0.0254(13) 0.0255(12) 0.0000(10) -0.0171(10) -0.0084(11)
C80 0.0362(14) 0.0425(17) 0.0387(14) -0.0065(13) -0.0126(11) -0.0110(12)
C81 0.0419(16) 0.0444(18) 0.0600(19) -0.0155(16) -0.0209(14) 0.0039(14)
C82 0.070(2) 0.0287(15) 0.0580(19) -0.0017(14) -0.0372(17) -0.0052(15)
C83 0.065(2) 0.0401(17) 0.0449(17) 0.0073(14) -0.0178(14) -0.0263(16)
C84 0.0391(14) 0.0388(16) 0.0346(14) -0.0022(12) -0.0070(11) -0.0136(12)
C85 0.0198(11) 0.0374(15) 0.0302(13) -0.0057(11) -0.0030(9) -0.0119(10)
C86 0.0361(14) 0.0299(14) 0.0351(14) -0.0070(11) -0.0051(11) -0.0094(11)
C87 0.0409(15) 0.0433(17) 0.0376(15) 0.0032(13) -0.0097(12) -0.0111(13)
C88 0.0332(14) 0.068(2) 0.0285(14) -0.0087(14) -0.0025(11) -0.0145(14)
C89 0.0382(15) 0.059(2) 0.0420(16) -0.0229(15) 0.0005(12) -0.0077(14)
C90 0.0325(13) 0.0343(15) 0.0413(15) -0.0085(12) -0.0049(11) -0.0018(11)
C91 0.0284(12) 0.0293(13) 0.0344(13) -0.0142(11) -0.0018(10) -0.0111(10)
C92 0.0508(16) 0.0330(15) 0.0311(13) -0.0053(12) -0.0060(11) -0.0174(13)
C93 0.087(2) 0.0381(17) 0.0420(17) -0.0124(14) 0.0079(16) -0.0320(17)
C94 0.060(2) 0.067(2) 0.066(2) -0.0427(19) 0.0248(16) -0.0456(19)
C95 0.0345(16) 0.063(2) 0.094(3) -0.048(2) -0.0001(16) -0.0214(15)
C96 0.0340(14) 0.0396(16) 0.0669(19) -0.0241(15) -0.0139(13) -0.0063(12)
C97 0.0254(11) 0.0240(12) 0.0278(12) -0.0106(10) -0.0010(9) -0.0057(10)
C98 0.0410(14) 0.0287(14) 0.0279(12) -0.0027(11) -0.0045(10) -0.0122(11)
C99 0.0401(14) 0.0298(14) 0.0401(15) -0.0091(12) 0.0009(11) -0.0179(12)
C100 0.0361(14) 0.0351(15) 0.0460(16) -0.0104(13) -0.0091(12) -0.0130(12)
C101 0.0516(17) 0.0340(15) 0.0448(16) -0.0022(13) -0.0230(13) -0.0123(13)
C102 0.0445(15) 0.0254(13) 0.0350(14) 0.0013(11) -0.0132(11) -0.0135(11)
C103 0.0352(13) 0.0251(13) 0.0381(14) -0.0022(11) -0.0176(11) -0.0075(11)
C104 0.0383(15) 0.0349(15) 0.0542(17) -0.0169(14) -0.0247(13) 0.0042(12)
C105 0.066(2) 0.0368(17) 0.080(2) -0.0253(17) -0.0500(19) 0.0119(16)
C106 0.070(2) 0.0389(19) 0.118(3) -0.006(2) -0.057(2) -0.0186(17)
C107 0.067(2) 0.074(3) 0.087(3) -0.004(2) -0.023(2) -0.043(2)
C108 0.0491(18) 0.062(2) 0.0567(19) -0.0057(17) -0.0107(14) -0.0306(16)
C109 0.0234(11) 0.0266(13) 0.0275(12) -0.0103(10) -0.0015(9) -0.0035(10)
C110 0.0259(12) 0.0317(14) 0.0271(12) -0.0080(10) -0.0041(9) -0.0082(10)
C111 0.0276(13) 0.0516(18) 0.0299(13) -0.0145(12) 0.0018(10) -0.0140(12)
C112 0.0248(13) 0.0509(18) 0.0456(16) -0.0286(14) -0.0016(11) -0.0028(12)
C113 0.0356(14) 0.0323(15) 0.0545(18) -0.0137(14) -0.0112(12) 0.0065(12)
C114 0.0387(14) 0.0310(14) 0.0337(14) -0.0056(12) -0.0038(11) 0.0009(12)
C116 0.0417(15) 0.0352(15) 0.0305(13) -0.0066(12) -0.0090(11) -0.0089(12)
C117 0.0601(19) 0.052(2) 0.0442(17) -0.0136(15) 0.0156(14) -0.0178(16)

loop_
_atom_type_symbol
_atom_type_description
_atom_type_scat_dispersion_real
_atom_type_scat_dispersion_imag
_atom_type_scat_source
C C 0.0033 0.0016 'International Tables Vol C Tables 4.2.6.8 and 6.1.1.4'
H H 0.0000 0.0000 'International Tables Vol C Tables 4.2.6.8 and 6.1.1.4'
N N 0.0061 0.0033 'International Tables Vol C Tables 4.2.6.8 and 6.1.1.4'
O O 0.0106 0.0060 'International Tables Vol C Tables 4.2.6.8 and 6.1.1.4'
P P 0.1023 0.0942 'International Tables Vol C Tables 4.2.6.8 and 6.1.1.4'
Cl Cl 0.1484 0.1585 'International Tables Vol C Tables 4.2.6.8 and 6.1.1.4'
Cu Cu 0.3201 1.2651 'International Tables Vol C Tables 4.2.6.8 and 6.1.1.4'

loop_
_geom_angle_atom_site_label_1
_geom_angle_atom_site_label_2
_geom_angle_atom_site_label_3
_geom_angle
_geom_angle_site_symmetry_1
_geom_angle_site_symmetry_3
_geom_angle_publ_flag
N1 Cu1 P1 121.97(5) . . ?
N1 Cu1 Cl1 94.07(5) . . ?
P1 Cu1 Cl1 120.87(2) . . ?
N1 Cu1 Cl3 96.08(5) . 2_745 ?
P1 Cu1 Cl3 110.15(2) . 2_745 ?
Cl1 Cu1 Cl3 110.41(2) . 2_745 ?
N3 Cu2 P2 126.11(5) . . ?
N3 Cu2 Cl2 97.39(5) . . ?
P2 Cu2 Cl2 112.38(2) . . ?
N3 Cu2 Cl1 98.00(5) . . ?
P2 Cu2 Cl1 108.31(2) . . ?
Cl2 Cu2 Cl1 113.97(2) . . ?
N2 Cu3 P3 125.17(5) . . ?
N2 Cu3 Cl2 96.97(5) . . ?
P3 Cu3 Cl2 115.12(2) . . ?
N2 Cu3 Cl3 94.16(5) . . ?
P3 Cu3 Cl3 111.44(2) . . ?
Cl2 Cu3 Cl3 111.71(2) . . ?
N4 Cu4 P4 125.13(5) . . ?
N4 Cu4 Cl4 97.73(5) . . ?
P4 Cu4 Cl4 112.02(2) . . ?
N4 Cu4 Cl5 98.75(5) . . ?
P4 Cu4 Cl5 109.65(2) . . ?
Cl4 Cu4 Cl5 112.63(2) . . ?
N5 Cu5 P5 124.89(5) . . ?
N5 Cu5 Cl5 96.31(5) . . ?
P5 Cu5 Cl5 121.53(2) . . ?
N5 Cu5 Cl6 94.83(5) . . ?
P5 Cu5 Cl6 102.99(2) . . ?
Cl5 Cu5 Cl6 113.73(2) . . ?
N6 Cu6 P6 126.42(5) . . ?
N6 Cu6 Cl4 95.21(5) . 2_656 ?
P6 Cu6 Cl4 110.40(2) . 2_656 ?
N6 Cu6 Cl6 96.00(5) . . ?
P6 Cu6 Cl6 113.74(2) . . ?
Cl4 Cu6 Cl6 113.51(2) 2_656 . ?
Cu1 Cl1 Cu2 129.65(2) . . ?
Cu3 Cl2 Cu2 128.98(3) . . ?
Cu3 Cl3 Cu1 133.58(3) . 2_745 ?
Cu4 Cl4 Cu6 129.36(3) . 2_656 ?
Cu5 Cl5 Cu4 127.81(3) . . ?
Cu6 Cl6 Cu5 132.06(3) . . ?
O3 P1 O2 98.60(9) . . ?
O3 P1 O1 104.85(10) . . ?
O2 P1 O1 98.12(9) . . ?
O3 P1 Cu1 113.00(7) . . ?
O2 P1 Cu1 123.62(7) . . ?
O1 P1 Cu1 115.72(7) . . ?
O4 P2 O5 104.82(9) . . ?
O4 P2 O6 104.54(9) . . ?
O5 P2 O6 92.85(8) . . ?
O4 P2 Cu2 110.31(6) . . ?
O5 P2 Cu2 120.35(6) . . ?
O6 P2 Cu2 121.41(6) . . ?
O8 P3 O9 98.83(9) . . ?
O8 P3 O7 97.37(9) . . ?
O9 P3 O7 104.77(9) . . ?
O8 P3 Cu3 122.19(7) . . ?
O9 P3 Cu3 111.52(6) . . ?
O7 P3 Cu3 119.04(7) . . ?
O11 P4 O10 104.47(9) . . ?
O11 P4 O12 105.00(9) . . ?
O10 P4 O12 93.80(8) . . ?
O11 P4 Cu4 111.14(6) . . ?
O10 P4 Cu4 120.65(6) . . ?
O12 P4 Cu4 119.32(7) . . ?
O15 P5 O13 98.52(9) . . ?
O15 P5 O14 104.04(9) . . ?
O13 P5 O14 98.13(9) . . ?
O15 P5 Cu5 111.45(6) . . ?
O13 P5 Cu5 125.45(7) . . ?
O14 P5 Cu5 116.07(6) . . ?
O18 P6 O16 105.61(9) . . ?
O18 P6 O17 104.96(9) . . ?
O16 P6 O17 91.52(8) . . ?
O18 P6 Cu6 110.58(6) . . ?
O16 P6 Cu6 123.06(6) . . ?
O17 P6 Cu6 118.47(6) . . ?
C7 O1 P1 118.82(14) . . ?
C13 O2 P1 123.00(14) . . ?
C19 O3 P1 125.66(15) . . ?
C25 O4 P2 129.84(14) . . ?
C31 O5 P2 121.74(14) . . ?
C37 O6 P2 118.08(13) . . ?
C44 O7 P3 120.50(15) . . ?
C49 O8 P3 127.59(15) . . ?
C55 O9 P3 129.22(15) . . ?
C61 O10 P4 118.75(13) . . ?
C67 O11 P4 129.03(14) . . ?
C73 O12 P4 117.66(14) . . ?
C79 O13 P5 121.65(14) . . ?
C85 O14 P5 118.37(13) . . ?
C91 O15 P5 127.36(14) . . ?
C97 O16 P6 126.94(14) . . ?
C103 O17 P6 118.63(14) . . ?
C109 O18 P6 131.46(15) . . ?
C1 N1 C3 116.04(18) . 2_745 ?
C1 N1 Cu1 122.49(14) . . ?
C3 N1 Cu1 120.30(15) 2_745 . ?
C1 N2 C2 115.39(19) . 2_745 ?
C1 N2 Cu3 122.18(15) . . ?
C2 N2 Cu3 120.44(15) 2_745 . ?
C2 N3 C3 115.90(19) . . ?
C2 N3 Cu2 122.59(14) . . ?
C3 N3 Cu2 120.82(15) . . ?
C4 N4 C6 115.32(19) . 2_656 ?
C4 N4 Cu4 122.06(14) . . ?
C6 N4 Cu4 121.85(15) 2_656 . ?
C5 N5 C6 116.21(18) . . ?
C5 N5 Cu5 121.20(15) . . ?
C6 N5 Cu5 121.26(15) . . ?
C4 N6 C5 115.43(19) . 2_656 ?
C4 N6 Cu6 120.57(14) . . ?
C5 N6 Cu6 122.07(15) 2_656 . ?
N1 C1 N2 124.4(2) . . ?
N3 C2 N2 124.6(2) . 2_745 ?
N1 C3 N3 123.7(2) 2_745 . ?
N4 C4 N6 124.9(2) . . ?
N5 C5 N6 124.0(2) . 2_656 ?
N5 C6 N4 124.1(2) . 2_656 ?
C8 C7 C12 121.9(2) . . ?
C8 C7 O1 118.0(2) . . ?
C12 C7 O1 120.1(2) . . ?
C7 C8 C9 118.7(3) . . ?
C10 C9 C8 119.7(3) . . ?
C11 C10 C9 121.0(3) . . ?
C10 C11 C12 120.1(3) . . ?
C7 C12 C11 118.6(3) . . ?
C14 C13 C18 121.9(2) . . ?
C14 C13 O2 118.9(2) . . ?
C18 C13 O2 119.1(2) . . ?
C13 C14 C15 118.6(2) . . ?
C16 C15 C14 120.1(3) . . ?
C15 C16 C17 120.6(3) . . ?
C16 C17 C18 120.3(3) . . ?
C13 C18 C17 118.5(2) . . ?
C20 C19 C24 121.6(2) . . ?
C20 C19 O3 119.5(2) . . ?
C24 C19 O3 118.7(2) . . ?
C19 C20 C21 119.2(2) . . ?
C22 C21 C20 120.1(3) . . ?
C21 C22 C23 120.6(3) . . ?
C22 C23 C24 120.2(3) . . ?
C19 C24 C23 118.2(2) . . ?
C26 C25 C30 121.5(2) . . ?
C26 C25 O4 123.1(2) . . ?
C30 C25 O4 115.3(2) . . ?
C25 C26 C27 118.3(2) . . ?
C28 C27 C26 120.9(3) . . ?
C27 C28 C29 119.8(3) . . ?
C30 C29 C28 120.1(3) . . ?
C29 C30 C25 119.2(3) . . ?
C36 C31 C32 122.4(3) . . ?
C36 C31 O5 119.5(2) . . ?
C32 C31 O5 118.0(3) . . ?
C31 C32 C33 117.7(3) . . ?
C34 C33 C32 119.5(4) . . ?
C35 C34 C33 121.4(3) . . ?
C34 C35 C36 119.8(3) . . ?
C31 C36 C35 119.2(3) . . ?
C38 C37 C42 121.4(2) . . ?
C38 C37 O6 119.3(2) . . ?
C42 C37 O6 119.3(2) . . ?
C37 C38 C39 119.2(2) . . ?
C40 C39 C38 120.5(3) . . ?
C39 C40 C41 119.5(3) . . ?
C42 C41 C40 120.8(3) . . ?
C37 C42 C41 118.7(3) . . ?
C44 C43 C45 119.0(2) . . ?
C43 C44 C48 121.5(2) . . ?
C43 C44 O7 120.8(2) . . ?
C48 C44 O7 117.6(2) . . ?
C46 C45 C43 120.2(3) . . ?
C47 C46 C45 120.1(3) . . ?
C46 C47 C48 120.6(3) . . ?
C44 C48 C47 118.6(3) . . ?
C54 C49 C50 121.5(3) . . ?
C54 C49 O8 116.0(2) . . ?
C50 C49 O8 122.5(2) . . ?
C49 C50 C51 118.2(3) . . ?
C52 C51 C50 120.6(3) . . ?
C53 C52 C51 120.3(3) . . ?
C52 C53 C54 120.0(3) . . ?
C49 C54 C53 119.4(3) . . ?
C56 C55 C60 121.3(2) . . ?
C56 C55 O9 123.9(2) . . ?
C60 C55 O9 114.8(2) . . ?
C55 C56 C57 119.0(2) . . ?
C58 C57 C56 120.8(2) . . ?
C57 C58 C59 119.5(2) . . ?
C58 C59 C60 120.5(2) . . ?
C55 C60 C59 118.9(2) . . ?
C66 C61 C62 121.8(2) . . ?
C66 C61 O10 119.4(2) . . ?
C62 C61 O10 118.8(2) . . ?
C61 C62 C63 118.8(2) . . ?
C64 C63 C62 120.4(2) . . ?
C63 C64 C65 119.7(2) . . ?
C66 C65 C64 119.8(3) . . ?
C61 C66 C65 119.5(2) . . ?
C72 C67 C68 121.7(2) . . ?
C72 C67 O11 122.9(2) . . ?
C68 C67 O11 115.4(2) . . ?
C67 C68 C69 118.8(3) . . ?
C70 C69 C68 120.5(3) . . ?
C71 C70 C69 119.6(3) . . ?
C70 C71 C72 121.3(3) . . ?
C67 C72 C71 118.2(3) . . ?
C78 C73 C74 121.8(2) . . ?
C78 C73 O12 119.6(2) . . ?
C74 C73 O12 118.6(2) . . ?
C73 C74 C75 118.3(3) . . ?
C76 C75 C74 120.5(3) . . ?
C77 C76 C75 119.9(3) . . ?
C76 C77 C78 120.1(3) . . ?
C73 C78 C77 119.3(3) . . ?
C80 C79 C84 121.4(2) . . ?
C80 C79 O13 120.0(2) . . ?
C84 C79 O13 118.4(2) . . ?
C79 C80 C81 118.9(3) . . ?
C82 C81 C80 120.5(3) . . ?
C83 C82 C81 119.8(3) . . ?
C82 C83 C84 120.7(3) . . ?
C79 C84 C83 118.6(3) . . ?
C90 C85 C86 121.6(2) . . ?
C90 C85 O14 117.4(2) . . ?
C86 C85 O14 121.0(2) . . ?
C85 C86 C87 119.0(2) . . ?
C88 C87 C86 120.1(3) . . ?
C89 C88 C87 120.1(3) . . ?
C88 C89 C90 120.3(3) . . ?
C85 C90 C89 118.9(3) . . ?
C92 C91 C96 121.8(2) . . ?
C92 C91 O15 116.2(2) . . ?
C96 C91 O15 122.0(2) . . ?
C91 C92 C93 119.0(3) . . ?
C94 C93 C92 119.8(3) . . ?
C95 C94 C93 120.2(3) . . ?
C94 C95 C96 120.9(3) . . ?
C91 C96 C95 118.3(3) . . ?
C102 C97 C98 121.5(2) . . ?
C102 C97 O16 123.3(2) . . ?
C98 C97 O16 115.2(2) . . ?
C97 C98 C99 119.9(2) . . ?
C100 C99 C98 120.0(2) . . ?
C99 C100 C101 119.4(2) . . ?
C100 C101 C102 120.9(2) . . ?
C97 C102 C101 118.3(2) . . ?
C104 C103 C108 122.7(3) . . ?
C104 C103 O17 119.8(2) . . ?
C108 C103 O17 117.4(2) . . ?
C103 C104 C105 117.5(3) . . ?
C106 C105 C104 120.0(3) . . ?
C107 C106 C105 120.6(3) . . ?
C106 C107 C108 120.1(3) . . ?
C103 C108 C107 119.0(3) . . ?
C114 C109 C110 121.1(2) . . ?
C114 C109 O18 124.2(2) . . ?
C110 C109 O18 114.7(2) . . ?
C109 C110 C111 119.6(2) . . ?
C112 C111 C110 119.9(2) . . ?
C111 C112 C113 120.0(2) . . ?
C112 C113 C114 120.4(3) . . ?
C109 C114 C113 118.9(2) . . ?
Cl8 C116 Cl7 110.55(15) . . ?
Cl8 C116 Cl9 110.78(14) . . ?
Cl7 C116 Cl9 110.13(14) . . ?
Cl12 C117 Cl15 124.5(3) . . ?
Cl12 C117 Cl11 110.9(2) . . ?
Cl15 C117 Cl11 118.8(2) . . ?
Cl12 C117 Cl13 20.1(6) . . ?
Cl15 C117 Cl13 111.5(8) . . ?
Cl11 C117 Cl13 112.4(3) . . ?
Cl12 C117 Cl14 111.9(4) . . ?
Cl15 C117 Cl14 30.43(15) . . ?
Cl11 C117 Cl14 108.2(3) . . ?
Cl13 C117 Cl14 93.2(9) . . ?

loop_
_geom_bond_atom_site_label_1
_geom_bond_atom_site_label_2
_geom_bond_distance
_geom_bond_site_symmetry_2
_geom_bond_publ_flag
Cu1 N1 2.0940(18) . ?
Cu1 P1 2.1544(6) . ?
Cu1 Cl1 2.3427(6) . ?
Cu1 Cl3 2.4055(6) 2_745 ?
Cu2 N3 2.0583(18) . ?
Cu2 P2 2.1563(6) . ?
Cu2 Cl2 2.3623(6) . ?
Cu2 Cl1 2.3901(6) . ?
Cu3 N2 2.1040(19) . ?
Cu3 P3 2.1629(7) . ?
Cu3 Cl2 2.3551(6) . ?
Cu3 Cl3 2.4002(6) . ?
Cu4 N4 2.0666(18) . ?
Cu4 P4 2.1565(6) . ?
Cu4 Cl4 2.3526(6) . ?
Cu4 Cl5 2.3952(6) . ?
Cu5 N5 2.1058(18) . ?
Cu5 P5 2.1589(6) . ?
Cu5 Cl5 2.3215(6) . ?
Cu5 Cl6 2.4397(6) . ?
Cu6 N6 2.1011(19) . ?
Cu6 P6 2.1617(6) . ?
Cu6 Cl4 2.3648(6) 2_656 ?
Cu6 Cl6 2.3713(6) . ?
Cl3 Cu1 2.4055(6) 2_745 ?
Cl4 Cu6 2.3648(6) 2_656 ?
Cl7 C116 1.756(3) . ?
Cl8 C116 1.752(3) . ?
Cl9 C116 1.757(3) . ?
Cl11 C117 1.750(3) . ?
Cl12 C117 1.650(8) . ?
Cl13 C117 1.781(7) . ?
Cl14 C117 1.787(4) . ?
Cl15 C117 1.670(4) . ?
P1 O3 1.5937(17) . ?
P1 O2 1.6076(16) . ?
P1 O1 1.6271(17) . ?
P2 O4 1.6023(16) . ?
P2 O5 1.6035(16) . ?
P2 O6 1.6242(16) . ?
P3 O8 1.5982(17) . ?
P3 O9 1.6036(16) . ?
P3 O7 1.6297(16) . ?
P4 O11 1.6027(16) . ?
P4 O10 1.6068(16) . ?
P4 O12 1.6210(16) . ?
P5 O15 1.6024(17) . ?
P5 O13 1.6140(16) . ?
P5 O14 1.6261(16) . ?
P6 O18 1.6063(16) . ?
P6 O16 1.6069(16) . ?
P6 O17 1.6178(16) . ?
O1 C7 1.405(3) . ?
O2 C13 1.403(3) . ?
O3 C19 1.415(3) . ?
O4 C25 1.403(3) . ?
O5 C31 1.407(3) . ?
O6 C37 1.409(3) . ?
O7 C44 1.404(3) . ?
O8 C49 1.408(3) . ?
O9 C55 1.406(3) . ?
O10 C61 1.412(3) . ?
O11 C67 1.409(3) . ?
O12 C73 1.406(3) . ?
O13 C79 1.404(3) . ?
O14 C85 1.408(3) . ?
O15 C91 1.402(3) . ?
O16 C97 1.402(3) . ?
O17 C103 1.405(3) . ?
O18 C109 1.406(3) . ?
N1 C1 1.331(3) . ?
N1 C3 1.335(3) 2_745 ?
N2 C1 1.333(3) . ?
N2 C2 1.338(3) 2_745 ?
N3 C2 1.327(3) . ?
N3 C3 1.340(3) . ?
N4 C4 1.331(3) . ?
N4 C6 1.342(3) 2_656 ?
N5 C5 1.333(3) . ?
N5 C6 1.334(3) . ?
N6 C4 1.336(3) . ?
N6 C5 1.339(3) 2_656 ?
C2 N2 1.338(3) 2_745 ?
C3 N1 1.335(3) 2_745 ?
C5 N6 1.339(3) 2_656 ?
C6 N4 1.342(3) 2_656 ?
C7 C8 1.370(4) . ?
C7 C12 1.384(4) . ?
C8 C9 1.401(4) . ?
C9 C10 1.375(5) . ?
C10 C11 1.369(5) . ?
C11 C12 1.391(4) . ?
C13 C14 1.379(3) . ?
C13 C18 1.382(3) . ?
C14 C15 1.391(4) . ?
C15 C16 1.370(4) . ?
C16 C17 1.380(4) . ?
C17 C18 1.384(4) . ?
C19 C20 1.370(3) . ?
C19 C24 1.377(3) . ?
C20 C21 1.384(3) . ?
C21 C22 1.364(4) . ?
C22 C23 1.371(4) . ?
C23 C24 1.396(4) . ?
C25 C26 1.380(3) . ?
C25 C30 1.380(3) . ?
C26 C27 1.384(3) . ?
C27 C28 1.376(4) . ?
C28 C29 1.385(4) . ?
C29 C30 1.378(4) . ?
C31 C36 1.373(4) . ?
C31 C32 1.376(4) . ?
C32 C33 1.409(5) . ?
C33 C34 1.392(6) . ?
C34 C35 1.352(5) . ?
C35 C36 1.391(4) . ?
C37 C38 1.381(3) . ?
C37 C42 1.381(3) . ?
C38 C39 1.386(4) . ?
C39 C40 1.379(4) . ?
C40 C41 1.388(4) . ?
C41 C42 1.388(4) . ?
C43 C44 1.375(4) . ?
C43 C45 1.393(4) . ?
C44 C48 1.381(4) . ?
C45 C46 1.379(4) . ?
C46 C47 1.372(5) . ?
C47 C48 1.392(4) . ?
C49 C54 1.365(4) . ?
C49 C50 1.378(4) . ?
C50 C51 1.396(4) . ?
C51 C52 1.368(5) . ?
C52 C53 1.368(5) . ?
C53 C54 1.391(4) . ?
C55 C56 1.378(3) . ?
C55 C60 1.384(3) . ?
C56 C57 1.386(3) . ?
C57 C58 1.382(4) . ?
C58 C59 1.381(4) . ?
C59 C60 1.392(3) . ?
C61 C66 1.364(3) . ?
C61 C62 1.373(3) . ?
C62 C63 1.388(4) . ?
C63 C64 1.374(4) . ?
C64 C65 1.395(4) . ?
C65 C66 1.382(4) . ?
C67 C72 1.377(3) . ?
C67 C68 1.379(4) . ?
C68 C69 1.390(4) . ?
C69 C70 1.374(4) . ?
C70 C71 1.372(4) . ?
C71 C72 1.387(4) . ?
C73 C78 1.372(4) . ?
C73 C74 1.381(3) . ?
C74 C75 1.395(4) . ?
C75 C76 1.388(5) . ?
C76 C77 1.378(4) . ?
C77 C78 1.390(4) . ?
C79 C80 1.374(3) . ?
C79 C84 1.381(3) . ?
C80 C81 1.389(4) . ?
C81 C82 1.381(4) . ?
C82 C83 1.369(4) . ?
C83 C84 1.392(4) . ?
C85 C90 1.373(4) . ?
C85 C86 1.373(3) . ?
C86 C87 1.390(3) . ?
C87 C88 1.380(4) . ?
C88 C89 1.375(4) . ?
C89 C90 1.392(4) . ?
C91 C92 1.372(4) . ?
C91 C96 1.380(3) . ?
C92 C93 1.394(4) . ?
C93 C94 1.378(5) . ?
C94 C95 1.372(5) . ?
C95 C96 1.388(4) . ?
C97 C102 1.371(3) . ?
C97 C98 1.375(3) . ?
C98 C99 1.382(3) . ?
C99 C100 1.381(4) . ?
C100 C101 1.386(4) . ?
C101 C102 1.395(3) . ?
C103 C104 1.372(4) . ?
C103 C108 1.376(4) . ?
C104 C105 1.405(4) . ?
C105 C106 1.395(5) . ?
C106 C107 1.360(5) . ?
C107 C108 1.386(4) . ?
C109 C114 1.379(3) . ?
C109 C110 1.381(3) . ?
C110 C111 1.385(3) . ?
C111 C112 1.382(4) . ?
C112 C113 1.385(4) . ?
C113 C114 1.388(4) . ?
